data_4074155
loop_
_publ_author_name
'Son, Seung Uk'
'Reingold, Jeffrey A.'
'Carpenter, Gene B.'
'Czech, Paul T.'
'Sweigart, Dwight A.'

_publ_section_title
;
 Charge-Assisted Hydrogen Bonding and Other Noncovalent Interactions in
 the Self-Assembly of the Organometallic Building Block
 [(\h6-hydroquinone)Rh(P(OPh)3)2]+with a Range of Counteranions
;
_journal_issue 22
_journal_name_full Organometallics
_journal_page_first 5276
_journal_paper_doi 10.1021/om0604425
_journal_volume 25
_journal_year 2006
_chemical_formula_sum 'C42 H36 F6 O8 P2 Rh Sb'
_chemical_formula_weight 1069.31
_chemical_name_systematic
; 
 ? 
;
_space_group_IT_number 2
_symmetry_cell_setting triclinic
_symmetry_space_group_name_Hall '-P 1'
_symmetry_space_group_name_H-M 'P -1'
_atom_sites_solution_hydrogens geom
_atom_sites_solution_primary direct
_atom_sites_solution_secondary difmap
_audit_creation_method SHELXL-97
_cell_angle_alpha 65.795(4)
_cell_angle_beta 85.774(4)
_cell_angle_gamma 70.863(4)
_cell_formula_units_Z 2
_cell_length_a 10.669(2)
_cell_length_b 14.186(3)
_cell_length_c 16.885(3)
_cell_measurement_reflns_used 2006
_cell_measurement_temperature 173(2)
_cell_measurement_theta_max 17.50
_cell_measurement_theta_min 2.24
_cell_volume 2196.6(7)
_computing_cell_refinement 'Bruker SMINT'
_computing_data_collection 'Bruker SMART'
_computing_data_reduction 'Bruker SAINT'
_computing_molecular_graphics 'Bruker SHELXTL'
_computing_publication_material 'Bruker SHELXTL'
_computing_structure_refinement 'SHELXL-97 (Sheldrick, 1997)'
_computing_structure_solution 'SHELXS-97 (Sheldrick, 1990)'
_diffrn_ambient_temperature 173(2)
_diffrn_measured_fraction_theta_full 0.992
_diffrn_measured_fraction_theta_max 0.992
_diffrn_measurement_device_type 'CCD area detector'
_diffrn_measurement_method 'phi and omega scans'
_diffrn_radiation_monochromator graphite
_diffrn_radiation_source 'fine-focus sealed tube'
_diffrn_radiation_type MoK\a
_diffrn_radiation_wavelength 0.71073
_diffrn_reflns_av_R_equivalents 0.0727
_diffrn_reflns_av_sigmaI/netI 0.0955
_diffrn_reflns_limit_h_max 12
_diffrn_reflns_limit_h_min -12
_diffrn_reflns_limit_k_max 16
_diffrn_reflns_limit_k_min -16
_diffrn_reflns_limit_l_max 20
_diffrn_reflns_limit_l_min -20
_diffrn_reflns_number 21333
_diffrn_reflns_theta_full 25.11
_diffrn_reflns_theta_max 25.11
_diffrn_reflns_theta_min 1.65
_exptl_absorpt_coefficient_mu 1.139
_exptl_absorpt_correction_T_max 0.9495
_exptl_absorpt_correction_T_min 0.8451
_exptl_absorpt_correction_type multi-scan
_exptl_crystal_colour yellow
_exptl_crystal_density_diffrn 1.617
_exptl_crystal_density_meas 0
_exptl_crystal_density_method 'not measured'
_exptl_crystal_description plate
_exptl_crystal_F_000 1064
_exptl_crystal_size_max 0.15
_exptl_crystal_size_mid 0.11
_exptl_crystal_size_min 0.05
_refine_diff_density_max 1.505
_refine_diff_density_min -0.851
_refine_diff_density_rms 0.141
_refine_ls_extinction_method none
_refine_ls_goodness_of_fit_ref 1.022
_refine_ls_hydrogen_treatment mixed
_refine_ls_matrix_type full
_refine_ls_number_parameters 505
_refine_ls_number_reflns 7778
_refine_ls_number_restraints 0
_refine_ls_restrained_S_all 1.022
_refine_ls_R_factor_all 0.1531
_refine_ls_R_factor_gt 0.0943
_refine_ls_shift/su_max 0.008
_refine_ls_shift/su_mean 0.001
_refine_ls_structure_factor_coef Fsqd
_refine_ls_weighting_details 'calc w=1/[\s^2^(Fo^2^)+(0.1737P)^2^+2.3213P] where P=(Fo^2^+2Fc^2^)/3'
_refine_ls_weighting_scheme calc
_refine_ls_wR_factor_gt 0.2578
_refine_ls_wR_factor_ref 0.3001
_reflns_number_gt 4482
_reflns_number_total 7778
_reflns_threshold_expression >2sigma(I)
_cod_data_source_file om0604425si20060816_092037.cif
_cod_data_source_block sssbfhex
_cod_depositor_comments
;
The following automatic conversions were performed:

'_symmetry_cell_setting' value 'Triclinic' changed to 'triclinic'
according to /home/saulius/struct/CIF-dictionaries/cif_core.dic
dictionary named 'cif_core.dic' version 2.4.1 from
2010-06-29.

'_exptl_absorpt_correction_type' value 'multiscan'
changed to 'multi-scan' according to
/home/saulius/struct/CIF-dictionaries/cif_core.dic dictionary named
'cif_core.dic' version 2.4.1 from 2010-06-29.

Automatic conversion script
Id: cif_fix_values 1715 2011-07-08 13:25:40Z adriana 
;
_cod_original_cell_volume 2196.5(7)
_cod_original_sg_symbol_H-M P-1
_cod_database_code 4074155

loop_
_symmetry_equiv_pos_as_xyz
'x, y, z'
'-x, -y, -z'

loop_
_atom_site_label
_atom_site_type_symbol
_atom_site_fract_x
_atom_site_fract_y
_atom_site_fract_z
_atom_site_U_iso_or_equiv
_atom_site_adp_type
_atom_site_occupancy
_atom_site_symmetry_multiplicity
_atom_site_calc_flag
_atom_site_refinement_flags
_atom_site_disorder_assembly
_atom_site_disorder_group
Rh1 Rh 0.94415(8) 0.86277(6) 0.22502(5) 0.0523(3) Uani 1 1 d . . .
P1 P 0.7995(3) 0.8937(2) 0.31662(15) 0.0536(7) Uani 1 1 d . . .
P2 P 1.0777(3) 0.7222(2) 0.32911(16) 0.0506(6) Uani 1 1 d . . .
O1 O 1.1617(19) 0.7677(19) 0.1021(9) 0.284(14) Uani 1 1 d . . .
H1 H 1.1609 0.7673 0.0525 0.425 Uiso 1 1 calc R . .
O2 O 0.713(2) 1.0965(17) 0.0819(9) 0.266(12) Uani 1 1 d . . .
H2 H 0.6603 1.0778 0.1202 0.399 Uiso 1 1 calc R . .
O3 O 1.2127(7) 0.6811(6) 0.2877(4) 0.0609(18) Uani 1 1 d . . .
O4 O 1.0404(7) 0.6147(5) 0.3841(4) 0.0583(17) Uani 1 1 d . . .
O5 O 1.1223(7) 0.7285(5) 0.4141(4) 0.0573(17) Uani 1 1 d . . .
O6 O 0.6464(7) 0.9405(6) 0.2822(4) 0.067(2) Uani 1 1 d . . .
O7 O 0.8100(7) 0.7938(6) 0.4076(4) 0.0598(18) Uani 1 1 d . . .
O8 O 0.7957(7) 0.9836(6) 0.3505(4) 0.0626(18) Uani 1 1 d . . .
C1 C 1.058(2) 0.8501(15) 0.1051(8) 0.121(8) Uani 1 1 d . . .
C2 C 1.0642(16) 0.9484(18) 0.1177(8) 0.102(6) Uani 1 1 d . . .
H2A H 1.1453 0.9538 0.1320 0.122 Uiso 1 1 calc R . .
C3 C 0.9410(18) 1.0308(11) 0.1065(7) 0.080(4) Uani 1 1 d . . .
H3 H 0.9334 1.0989 0.1076 0.096 Uiso 1 1 calc R . .
C4 C 0.8275(17) 1.0043(14) 0.0932(7) 0.092(5) Uani 1 1 d . . .
C5 C 0.829(2) 0.9167(16) 0.0888(8) 0.100(5) Uani 1 1 d . . .
H5 H 0.7474 0.9064 0.0828 0.119 Uiso 1 1 calc R . .
C6 C 0.932(3) 0.8466(17) 0.0920(9) 0.102(5) Uani 1 1 d . . .
H6 H 0.9268 0.7846 0.0853 0.122 Uiso 1 1 calc R . .
C7 C 1.1651(10) 0.8096(9) 0.4145(6) 0.057(3) Uani 1 1 d . . .
C8 C 1.2464(12) 0.8550(11) 0.3541(8) 0.074(3) Uani 1 1 d . . .
H8 H 1.2748 0.8309 0.3090 0.089 Uiso 1 1 calc R . .
C9 C 1.2862(14) 0.9351(12) 0.3594(10) 0.091(4) Uani 1 1 d . . .
H9 H 1.3401 0.9677 0.3168 0.109 Uiso 1 1 calc R . .
C10 C 1.2486(14) 0.9689(12) 0.4263(10) 0.089(4) Uani 1 1 d . . .
H10 H 1.2757 1.0251 0.4288 0.107 Uiso 1 1 calc R . .
C11 C 1.1715(13) 0.9210(11) 0.4897(8) 0.080(3) Uani 1 1 d . . .
H11 H 1.1486 0.9420 0.5369 0.096 Uiso 1 1 calc R . .
C12 C 1.1285(11) 0.8425(9) 0.4832(7) 0.066(3) Uani 1 1 d . . .
H12 H 1.0737 0.8105 0.5254 0.079 Uiso 1 1 calc R . .
C13 C 1.3151(12) 0.5785(10) 0.3244(10) 0.077(3) Uani 1 1 d . . .
C14 C 1.3525(13) 0.5241(12) 0.4097(11) 0.100(5) Uani 1 1 d . . .
H14 H 1.3087 0.5534 0.4497 0.120 Uiso 1 1 calc R . .
C15 C 1.4580(15) 0.4225(13) 0.4400(15) 0.125(7) Uani 1 1 d . . .
H15 H 1.4842 0.3798 0.5001 0.150 Uiso 1 1 calc R . .
C16 C 1.5215(17) 0.3893(16) 0.375(2) 0.161(13) Uani 1 1 d . . .
H16 H 1.5935 0.3226 0.3906 0.193 Uiso 1 1 calc R . .
C17 C 1.479(2) 0.453(2) 0.289(2) 0.166(11) Uani 1 1 d . . .
H17 H 1.5230 0.4310 0.2450 0.199 Uiso 1 1 calc R . .
C18 C 1.3841(13) 0.5392(13) 0.2672(11) 0.100(5) Uani 1 1 d . . .
H18 H 1.3577 0.5807 0.2070 0.120 Uiso 1 1 calc R . .
C19 C 0.9669(10) 0.5739(7) 0.3472(6) 0.055(2) Uani 1 1 d . . .
C20 C 0.8701(12) 0.5384(9) 0.3980(7) 0.071(3) Uani 1 1 d . . .
H20 H 0.8534 0.5455 0.4517 0.085 Uiso 1 1 calc R . .
C21 C 0.7975(14) 0.4917(11) 0.3685(10) 0.090(4) Uani 1 1 d . . .
H21 H 0.7341 0.4624 0.4034 0.108 Uiso 1 1 calc R . .
C22 C 0.8191(15) 0.4888(12) 0.2886(10) 0.093(4) Uani 1 1 d . . .
H22 H 0.7630 0.4654 0.2650 0.112 Uiso 1 1 calc R . .
C23 C 0.9204(16) 0.5192(12) 0.2423(9) 0.092(4) Uani 1 1 d . . .
H23 H 0.9418 0.5081 0.1905 0.111 Uiso 1 1 calc R . .
C24 C 0.9931(12) 0.5672(9) 0.2721(7) 0.070(3) Uani 1 1 d . . .
H24 H 1.0592 0.5939 0.2385 0.084 Uiso 1 1 calc R . .
C25 C 0.5902(11) 0.9012(12) 0.2334(8) 0.078(3) Uani 1 1 d . . .
C26 C 0.4988(13) 0.9819(14) 0.1652(8) 0.096(4) Uani 1 1 d . . .
H26 H 0.4771 1.0572 0.1531 0.115 Uiso 1 1 calc R . .
C27 C 0.4416(18) 0.948(2) 0.1162(14) 0.139(8) Uani 1 1 d . . .
H27 H 0.3813 1.0007 0.0677 0.167 Uiso 1 1 calc R . .
C28 C 0.472(3) 0.837(3) 0.1379(18) 0.184(13) Uani 1 1 d . . .
H28 H 0.4278 0.8140 0.1062 0.221 Uiso 1 1 calc R . .
C29 C 0.562(2) 0.7631(18) 0.2024(18) 0.144(8) Uani 1 1 d . . .
H29 H 0.5878 0.6880 0.2129 0.173 Uiso 1 1 calc R . .
C30 C 0.6188(13) 0.7949(12) 0.2545(10) 0.094(4) Uani 1 1 d . . .
H30 H 0.6767 0.7420 0.3040 0.113 Uiso 1 1 calc R . .
C31 C 0.7506(10) 0.7944(7) 0.4860(6) 0.051(2) Uani 1 1 d . . .
C32 C 0.8322(11) 0.7290(9) 0.5592(7) 0.065(3) Uani 1 1 d . . .
H32 H 0.9225 0.6893 0.5572 0.078 Uiso 1 1 calc R . .
C33 C 0.7761(13) 0.7233(10) 0.6380(7) 0.075(3) Uani 1 1 d . . .
H33 H 0.8299 0.6785 0.6909 0.090 Uiso 1 1 calc R . .
C34 C 0.6489(13) 0.7790(10) 0.6408(8) 0.076(3) Uani 1 1 d . . .
H34 H 0.6129 0.7719 0.6953 0.091 Uiso 1 1 calc R . .
C35 C 0.5694(12) 0.8474(10) 0.5642(8) 0.072(3) Uani 1 1 d . . .
H35 H 0.4800 0.8897 0.5653 0.087 Uiso 1 1 calc R . .
C36 C 0.6238(10) 0.8523(9) 0.4856(7) 0.059(3) Uani 1 1 d . . .
H36 H 0.5709 0.8966 0.4323 0.071 Uiso 1 1 calc R . .
C37 C 0.8053(13) 1.0864(8) 0.2940(7) 0.063(3) Uani 1 1 d . . .
C38 C 0.9250(16) 1.1024(11) 0.2926(8) 0.088(4) Uani 1 1 d . . .
H38 H 0.9996 1.0434 0.3269 0.106 Uiso 1 1 calc R . .
C39 C 0.939(2) 1.2013(15) 0.2430(11) 0.126(7) Uani 1 1 d . . .
H39 H 1.0224 1.2121 0.2444 0.151 Uiso 1 1 calc R . .
C40 C 0.838(3) 1.2812(17) 0.1934(13) 0.137(9) Uani 1 1 d . . .
H40 H 0.8496 1.3488 0.1564 0.165 Uiso 1 1 calc R . .
C41 C 0.716(3) 1.2702(12) 0.1934(10) 0.125(7) Uani 1 1 d . . .
H41 H 0.6425 1.3313 0.1593 0.149 Uiso 1 1 calc R . .
C42 C 0.6964(15) 1.1663(10) 0.2448(8) 0.086(4) Uani 1 1 d . . .
H42 H 0.6137 1.1549 0.2441 0.104 Uiso 1 1 calc R . .
Sb1 Sb 0.3114(9) 0.3740(6) 0.0424(3) 0.292(4) Uani 0.492(7) 1 d PG A 1
F1 F 0.395(3) 0.425(2) -0.0519(14) 0.300 Uiso 0.492(7) 1 d PG A 1
F2 F 0.264(3) 0.2955(19) -0.0001(16) 0.300 Uiso 0.492(7) 1 d PG A 1
F3 F 0.458(2) 0.2662(19) 0.0926(17) 0.300 Uiso 0.492(7) 1 d PG A 1
F4 F 0.229(3) 0.325(2) 0.1371(14) 0.300 Uiso 0.492(7) 1 d PG A 1
F5 F 0.357(3) 0.456(2) 0.0829(16) 0.300 Uiso 0.492(7) 1 d PG A 1
F6 F 0.165(2) 0.4839(19) -0.0072(17) 0.300 Uiso 0.492(7) 1 d PG A 1
Sb1 Sb 0.2388(4) 0.3130(3) 0.05852(19) 0.1314(17) Uani 0.508(7) 1 d PG A 2
F1 F 0.340(2) 0.240(2) -0.0029(16) 0.300 Uiso 0.508(7) 1 d PG A 2
F2 F 0.221(2) 0.1867(19) 0.1391(15) 0.300 Uiso 0.508(7) 1 d PG A 2
F3 F 0.387(2) 0.292(2) 0.1179(14) 0.300 Uiso 0.508(7) 1 d PG A 2
F4 F 0.138(2) 0.3882(19) 0.1184(16) 0.300 Uiso 0.508(7) 1 d PG A 2
F5 F 0.255(2) 0.4396(19) -0.0247(15) 0.300 Uiso 0.508(7) 1 d PG A 2
F6 F 0.090(2) 0.337(2) -0.0028(14) 0.300 Uiso 0.508(7) 1 d PG A 2

loop_
_atom_site_aniso_label
_atom_site_aniso_U_11
_atom_site_aniso_U_22
_atom_site_aniso_U_33
_atom_site_aniso_U_23
_atom_site_aniso_U_13
_atom_site_aniso_U_12
Rh1 0.0676(6) 0.0519(5) 0.0308(4) -0.0124(3) 0.0048(3) -0.0173(4)
P1 0.0617(17) 0.0549(15) 0.0360(13) -0.0133(11) 0.0016(11) -0.0153(13)
P2 0.0601(16) 0.0497(14) 0.0389(13) -0.0155(11) 0.0027(11) -0.0175(12)
O1 0.227(18) 0.32(2) 0.099(11) -0.039(13) 0.047(11) 0.096(17)
O2 0.27(2) 0.25(2) 0.091(10) -0.013(11) 0.011(12) 0.075(17)
O3 0.061(4) 0.058(4) 0.057(4) -0.023(3) 0.012(3) -0.013(4)
O4 0.070(5) 0.051(4) 0.049(4) -0.010(3) -0.003(3) -0.026(3)
O5 0.073(5) 0.060(4) 0.043(4) -0.019(3) 0.000(3) -0.028(4)
O6 0.065(5) 0.068(5) 0.050(4) -0.018(4) -0.005(3) -0.005(4)
O7 0.058(4) 0.065(4) 0.041(4) -0.016(3) 0.011(3) -0.012(3)
O8 0.082(5) 0.060(4) 0.046(4) -0.022(3) 0.010(3) -0.024(4)
C1 0.115(14) 0.109(12) 0.039(7) 0.006(7) 0.038(8) 0.033(11)
C2 0.085(10) 0.174(18) 0.039(6) -0.016(9) 0.006(6) -0.067(12)
C3 0.124(12) 0.077(8) 0.040(6) -0.018(6) 0.022(7) -0.045(9)
C4 0.113(12) 0.088(10) 0.031(6) -0.006(6) 0.015(6) -0.003(10)
C5 0.146(17) 0.093(12) 0.046(7) -0.021(8) 0.006(8) -0.033(12)
C6 0.154(18) 0.105(13) 0.056(8) -0.036(8) 0.028(10) -0.054(13)
C7 0.055(6) 0.066(7) 0.051(6) -0.026(5) -0.003(5) -0.015(5)
C8 0.071(8) 0.099(9) 0.078(8) -0.057(7) 0.024(6) -0.035(7)
C9 0.091(10) 0.107(10) 0.101(10) -0.044(9) 0.011(8) -0.066(9)
C10 0.093(10) 0.095(10) 0.095(10) -0.048(8) -0.017(8) -0.033(8)
C11 0.086(9) 0.093(9) 0.069(8) -0.040(7) -0.001(7) -0.028(8)
C12 0.070(7) 0.076(7) 0.051(6) -0.025(6) 0.007(5) -0.024(6)
C13 0.066(8) 0.065(8) 0.098(10) -0.033(7) 0.003(7) -0.022(6)
C14 0.064(8) 0.080(9) 0.125(13) -0.025(9) 0.006(8) -0.008(7)
C15 0.070(10) 0.070(10) 0.193(19) -0.014(11) -0.043(11) -0.011(8)
C16 0.054(10) 0.085(13) 0.39(4) -0.15(2) -0.004(17) -0.009(9)
C17 0.093(15) 0.16(2) 0.28(4) -0.15(2) -0.014(18) 0.005(15)
C18 0.063(8) 0.116(12) 0.131(13) -0.084(11) 0.000(8) 0.003(8)
C19 0.067(7) 0.040(5) 0.052(6) -0.009(4) -0.008(5) -0.020(5)
C20 0.090(8) 0.069(7) 0.051(6) -0.017(5) 0.010(6) -0.033(7)
C21 0.091(10) 0.084(9) 0.107(11) -0.040(8) 0.013(8) -0.045(8)
C22 0.105(11) 0.118(12) 0.096(10) -0.061(9) 0.012(9) -0.064(10)
C23 0.128(12) 0.099(10) 0.075(9) -0.052(8) 0.008(8) -0.048(9)
C24 0.092(9) 0.071(7) 0.054(7) -0.026(6) 0.015(6) -0.037(7)
C25 0.057(7) 0.099(10) 0.074(8) -0.033(7) -0.010(6) -0.019(7)
C26 0.074(9) 0.129(12) 0.063(8) -0.018(8) -0.021(7) -0.030(8)
C27 0.080(12) 0.22(3) 0.112(14) -0.061(17) -0.016(10) -0.044(15)
C28 0.16(2) 0.33(4) 0.16(2) -0.14(3) 0.023(19) -0.16(3)
C29 0.109(14) 0.128(16) 0.22(2) -0.101(17) -0.022(16) -0.031(12)
C30 0.072(9) 0.088(10) 0.113(11) -0.031(9) -0.020(8) -0.021(8)
C31 0.053(6) 0.044(5) 0.046(5) -0.007(4) 0.001(4) -0.019(5)
C32 0.059(7) 0.077(7) 0.052(6) -0.025(6) 0.009(5) -0.018(6)
C33 0.089(9) 0.085(8) 0.043(6) -0.016(6) -0.002(6) -0.031(7)
C34 0.077(8) 0.087(8) 0.060(7) -0.031(7) 0.032(6) -0.029(7)
C35 0.061(7) 0.085(8) 0.071(8) -0.032(7) 0.022(6) -0.026(6)
C36 0.051(6) 0.065(6) 0.050(6) -0.020(5) 0.008(5) -0.012(5)
C37 0.089(8) 0.050(6) 0.046(6) -0.020(5) 0.015(6) -0.018(6)
C38 0.112(11) 0.080(9) 0.075(8) -0.024(7) 0.003(8) -0.043(8)
C39 0.20(2) 0.099(13) 0.099(12) -0.031(11) 0.035(13) -0.092(15)
C40 0.27(3) 0.079(12) 0.085(12) -0.027(10) 0.035(16) -0.093(18)
C41 0.21(2) 0.055(9) 0.066(9) -0.018(7) -0.015(12) 0.009(11)
C42 0.111(11) 0.066(8) 0.065(8) -0.029(7) 0.015(7) -0.007(8)
Sb1 0.380(9) 0.194(5) 0.158(4) 0.050(4) -0.127(5) -0.043(6)
Sb1 0.152(3) 0.117(3) 0.0819(17) -0.0411(16) -0.0110(16) 0.0148(18)

loop_
_atom_type_symbol
_atom_type_description
_atom_type_scat_dispersion_real
_atom_type_scat_dispersion_imag
_atom_type_scat_source
C C 0.0033 0.0016 'International Tables Vol C Tables 4.2.6.8 and 6.1.1.4'
H H 0.0000 0.0000 'International Tables Vol C Tables 4.2.6.8 and 6.1.1.4'
O O 0.0106 0.0060 'International Tables Vol C Tables 4.2.6.8 and 6.1.1.4'
F F 0.0171 0.0103 'International Tables Vol C Tables 4.2.6.8 and 6.1.1.4'
P P 0.1023 0.0942 'International Tables Vol C Tables 4.2.6.8 and 6.1.1.4'
Rh Rh -1.1178 0.9187 'International Tables Vol C Tables 4.2.6.8 and 6.1.1.4'
Sb Sb -0.5866 1.5461 'International Tables Vol C Tables 4.2.6.8 and 6.1.1.4'

loop_
_geom_angle_atom_site_label_1
_geom_angle_atom_site_label_2
_geom_angle_atom_site_label_3
_geom_angle
P1 Rh1 P2 91.55(10)
P1 Rh1 C2 141.0(6)
P2 Rh1 C2 110.1(5)
P1 Rh1 C1 167.2(5)
P2 Rh1 C1 100.0(4)
C2 Rh1 C1 38.4(6)
P1 Rh1 C6 134.1(6)
P2 Rh1 C6 116.3(6)
C2 Rh1 C6 64.6(6)
C1 Rh1 C6 34.7(6)
P1 Rh1 C4 99.5(3)
P2 Rh1 C4 168.8(4)
C2 Rh1 C4 61.7(5)
C1 Rh1 C4 68.8(5)
C6 Rh1 C4 54.1(6)
P1 Rh1 C5 109.0(5)
P2 Rh1 C5 142.3(5)
C2 Rh1 C5 73.2(5)
C1 Rh1 C5 58.3(7)
C6 Rh1 C5 29.2(5)
C4 Rh1 C5 30.9(5)
P1 Rh1 C3 110.6(4)
P2 Rh1 C3 141.0(4)
C2 Rh1 C3 34.8(6)
C1 Rh1 C3 63.0(5)
C6 Rh1 C3 70.7(5)
C4 Rh1 C3 35.1(5)
C5 Rh1 C3 60.6(5)
O7 P1 O8 99.1(4)
O7 P1 O6 105.3(4)
O8 P1 O6 97.4(4)
O7 P1 Rh1 116.3(3)
O8 P1 Rh1 119.4(3)
O6 P1 Rh1 116.3(3)
O4 P2 O5 92.6(4)
O4 P2 O3 104.7(4)
O5 P2 O3 105.1(4)
O4 P2 Rh1 122.2(3)
O5 P2 Rh1 122.4(3)
O3 P2 Rh1 107.4(3)
C13 O3 P2 127.4(7)
C19 O4 P2 122.8(6)
C7 O5 P2 125.0(6)
C25 O6 P1 124.5(7)
C31 O7 P1 128.9(6)
C37 O8 P1 122.0(6)
O1 C1 C6 116(3)
O1 C1 C2 126(3)
C6 C1 C2 117.4(14)
O1 C1 Rh1 128.4(10)
C6 C1 Rh1 74.3(8)
C2 C1 Rh1 69.9(7)
C3 C2 C1 114.9(13)
C3 C2 Rh1 76.4(7)
C1 C2 Rh1 71.8(7)
C2 C3 C4 114.9(13)
C2 C3 Rh1 68.8(7)
C4 C3 Rh1 71.7(7)
C5 C4 O2 126(2)
C5 C4 C3 126.5(16)
O2 C4 C3 107.3(19)
C5 C4 Rh1 75.4(9)
O2 C4 Rh1 128.4(9)
C3 C4 Rh1 73.2(7)
C6 C5 C4 122(2)
C6 C5 Rh1 74.1(11)
C4 C5 Rh1 73.7(9)
C5 C6 C1 124.4(19)
C5 C6 Rh1 76.8(11)
C1 C6 Rh1 71.0(8)
O5 C7 C8 123.3(10)
O5 C7 C12 117.0(9)
C8 C7 C12 119.5(10)
C9 C8 C7 119.9(11)
C8 C9 C10 120.6(13)
C9 C10 C11 120.3(13)
C12 C11 C10 119.1(12)
C11 C12 C7 120.4(11)
C14 C13 C18 119.6(14)
C14 C13 O3 123.9(12)
C18 C13 O3 116.4(13)
C13 C14 C15 119.7(17)
C16 C15 C14 115.6(19)
C17 C16 C15 120.1(18)
C18 C17 C16 121(3)
C17 C18 C13 124(2)
C24 C19 C20 123.5(10)
C24 C19 O4 121.9(10)
C20 C19 O4 114.6(9)
C19 C20 C21 118.3(11)
C22 C21 C20 119.0(12)
C21 C22 C23 120.8(13)
C22 C23 C24 119.6(12)
C19 C24 C23 118.3(11)
C30 C25 C26 123.0(13)
C30 C25 O6 121.9(11)
C26 C25 O6 115.0(13)
C27 C26 C25 117.3(17)
C26 C27 C28 120(2)
C29 C28 C27 121(2)
C28 C29 C30 120(2)
C25 C30 C29 118.5(15)
C36 C31 C32 123.9(10)
C36 C31 O7 121.6(8)
C32 C31 O7 114.5(9)
C31 C32 C33 116.3(11)
C34 C33 C32 121.8(11)
C33 C34 C35 120.1(10)
C34 C35 C36 118.4(11)
C31 C36 C35 119.4(10)
C42 C37 C38 122.2(12)
C42 C37 O8 119.6(12)
C38 C37 O8 118.2(11)
C39 C38 C37 121.2(16)
C40 C39 C38 119(2)
C39 C40 C41 121.9(18)
C40 C41 C42 120.4(16)
C37 C42 C41 114.9(15)
F3 Sb1 F2 91.2
F3 Sb1 F4 89.7
F2 Sb1 F4 90.6
F3 Sb1 F6 178.9
F2 Sb1 F6 89.9
F4 Sb1 F6 90.2
F3 Sb1 F1 90.2
F2 Sb1 F1 90.3
F4 Sb1 F1 179.0
F6 Sb1 F1 89.8
F3 Sb1 F5 90.0
F2 Sb1 F5 178.6
F4 Sb1 F5 90.1
F6 Sb1 F5 88.9
F1 Sb1 F5 88.9
F3 Sb1 F2 91.2
F3 Sb1 F4 89.7
F2 Sb1 F4 90.6
F3 Sb1 F6 178.9
F2 Sb1 F6 89.9
F4 Sb1 F6 90.2
F3 Sb1 F1 90.2
F2 Sb1 F1 90.3
F4 Sb1 F1 179.0
F6 Sb1 F1 89.8
F3 Sb1 F5 90.0
F2 Sb1 F5 178.6
F4 Sb1 F5 90.1
F6 Sb1 F5 88.9
F1 Sb1 F5 88.9

loop_
_geom_bond_atom_site_label_1
_geom_bond_atom_site_label_2
_geom_bond_distance
Rh1 P1 2.174(3)
Rh1 P2 2.175(3)
Rh1 C2 2.297(12)
Rh1 C1 2.323(12)
Rh1 C6 2.366(14)
Rh1 C4 2.374(12)
Rh1 C5 2.395(15)
Rh1 C3 2.395(11)
P1 O7 1.586(7)
P1 O8 1.587(7)
P1 O6 1.599(8)
P2 O4 1.589(7)
P2 O5 1.590(7)
P2 O3 1.593(7)
O1 C1 1.34(2)
O2 C4 1.42(2)
O3 C13 1.419(14)
O4 C19 1.416(11)
O5 C7 1.372(12)
O6 C25 1.421(14)
O7 C31 1.427(11)
O8 C37 1.411(12)
C1 C6 1.40(3)
C1 C2 1.52(3)
C2 C3 1.41(2)
C3 C4 1.44(2)
C4 C5 1.27(2)
C5 C6 1.20(2)
C7 C8 1.380(15)
C7 C12 1.404(14)
C8 C9 1.373(16)
C9 C10 1.384(19)
C10 C11 1.387(18)
C11 C12 1.381(16)
C13 C14 1.342(19)
C13 C18 1.360(18)
C14 C15 1.42(2)
C15 C16 1.41(3)
C16 C17 1.38(4)
C17 C18 1.24(3)
C19 C24 1.313(14)
C19 C20 1.383(15)
C20 C21 1.396(16)
C21 C22 1.367(19)
C22 C23 1.367(18)
C23 C24 1.415(16)
C25 C30 1.330(18)
C25 C26 1.393(17)
C26 C27 1.37(3)
C27 C28 1.39(3)
C28 C29 1.33(3)
C29 C30 1.39(2)
C31 C36 1.332(13)
C31 C32 1.355(14)
C32 C33 1.400(15)
C33 C34 1.336(16)
C34 C35 1.389(17)
C35 C36 1.392(14)
C37 C42 1.353(17)
C37 C38 1.365(17)
C38 C39 1.360(19)
C39 C40 1.31(3)
C40 C41 1.36(3)
C41 C42 1.45(2)
Sb1 F3 1.75(2)
Sb1 F2 1.756(19)
Sb1 F4 1.757(19)
Sb1 F6 1.76(2)
Sb1 F1 1.76(2)
Sb1 F5 1.77(2)
Sb1 F3 1.81(2)
Sb1 F2 1.81(2)
Sb1 F4 1.81(2)
Sb1 F6 1.82(2)
Sb1 F1 1.82(2)
Sb1 F5 1.82(2)

loop_
_geom_torsion_atom_site_label_1
_geom_torsion_atom_site_label_2
_geom_torsion_atom_site_label_3
_geom_torsion_atom_site_label_4
_geom_torsion
P2 Rh1 P1 O7 -20.7(3)
C2 Rh1 P1 O7 -146.2(6)
C1 Rh1 P1 O7 134(3)
C6 Rh1 P1 O7 109.4(7)
C4 Rh1 P1 O7 157.6(6)
C5 Rh1 P1 O7 127.2(6)
C3 Rh1 P1 O7 -167.9(5)
P2 Rh1 P1 O8 98.1(3)
C2 Rh1 P1 O8 -27.5(6)
C1 Rh1 P1 O8 -107(3)
C6 Rh1 P1 O8 -131.9(7)
C4 Rh1 P1 O8 -83.6(6)
C5 Rh1 P1 O8 -114.0(6)
C3 Rh1 P1 O8 -49.1(5)
P2 Rh1 P1 O6 -145.6(3)
C2 Rh1 P1 O6 88.9(6)
C1 Rh1 P1 O6 10(3)
C6 Rh1 P1 O6 -15.5(7)
C4 Rh1 P1 O6 32.7(6)
C5 Rh1 P1 O6 2.3(6)
C3 Rh1 P1 O6 67.2(5)
P1 Rh1 P2 O4 65.9(3)
C2 Rh1 P2 O4 -147.2(7)
C1 Rh1 P2 O4 -108.7(8)
C6 Rh1 P2 O4 -76.3(6)
C4 Rh1 P2 O4 -105(3)
C5 Rh1 P2 O4 -58.9(8)
C3 Rh1 P2 O4 -167.8(6)
P1 Rh1 P2 O5 -51.8(3)
C2 Rh1 P2 O5 95.2(6)
C1 Rh1 P2 O5 133.6(8)
C6 Rh1 P2 O5 166.0(6)
C4 Rh1 P2 O5 137(3)
C5 Rh1 P2 O5 -176.5(8)
C3 Rh1 P2 O5 74.5(6)
P1 Rh1 P2 O3 -173.3(3)
C2 Rh1 P2 O3 -26.3(6)
C1 Rh1 P2 O3 12.1(8)
C6 Rh1 P2 O3 44.5(6)
C4 Rh1 P2 O3 15(3)
C5 Rh1 P2 O3 62.0(8)
C3 Rh1 P2 O3 -46.9(6)
O4 P2 O3 C13 -32.2(9)
O5 P2 O3 C13 64.7(9)
Rh1 P2 O3 C13 -163.5(8)
O5 P2 O4 C19 167.4(8)
O3 P2 O4 C19 -86.3(8)
Rh1 P2 O4 C19 35.8(8)
O4 P2 O5 C7 -177.7(8)
O3 P2 O5 C7 76.3(8)
Rh1 P2 O5 C7 -46.3(9)
O7 P1 O6 C25 -86.7(9)
O8 P1 O6 C25 171.7(9)
Rh1 P1 O6 C25 43.7(9)
O8 P1 O7 C31 35.6(9)
O6 P1 O7 C31 -64.7(9)
Rh1 P1 O7 C31 165.0(7)
O7 P1 O8 C37 170.9(8)
O6 P1 O8 C37 -82.3(9)
Rh1 P1 O8 C37 43.6(9)
P1 Rh1 C1 O1 -144.0(18)
P2 Rh1 C1 O1 11(3)
C2 Rh1 C1 O1 121(3)
C6 Rh1 C1 O1 -112(4)
C4 Rh1 C1 O1 -169(3)
C5 Rh1 C1 O1 -136(3)
C3 Rh1 C1 O1 153(3)
P1 Rh1 C1 C6 -32(4)
P2 Rh1 C1 C6 122.4(11)
C2 Rh1 C1 C6 -127.7(13)
C4 Rh1 C1 C6 -56.9(11)
C5 Rh1 C1 C6 -24.3(10)
C3 Rh1 C1 C6 -94.9(11)
P1 Rh1 C1 C2 95(3)
P2 Rh1 C1 C2 -109.9(9)
C6 Rh1 C1 C2 127.7(13)
C4 Rh1 C1 C2 70.8(9)
C5 Rh1 C1 C2 103.4(9)
C3 Rh1 C1 C2 32.8(8)
O1 C1 C2 C3 171.6(12)
C6 C1 C2 C3 -5.8(16)
Rh1 C1 C2 C3 -64.8(9)
O1 C1 C2 Rh1 -123.5(14)
C6 C1 C2 Rh1 59.1(10)
P1 Rh1 C2 C3 -37.2(11)
P2 Rh1 C2 C3 -157.1(8)
C1 Rh1 C2 C3 122.3(12)
C6 Rh1 C2 C3 92.5(10)
C4 Rh1 C2 C3 31.3(8)
C5 Rh1 C2 C3 62.5(9)
P1 Rh1 C2 C1 -159.5(9)
P2 Rh1 C2 C1 80.5(9)
C6 Rh1 C2 C1 -29.9(9)
C4 Rh1 C2 C1 -91.0(10)
C5 Rh1 C2 C1 -59.8(9)
C3 Rh1 C2 C1 -122.3(12)
C1 C2 C3 C4 5.7(15)
Rh1 C2 C3 C4 -56.5(9)
C1 C2 C3 Rh1 62.2(9)
P1 Rh1 C3 C2 156.0(9)
P2 Rh1 C3 C2 35.4(11)
C1 Rh1 C3 C2 -36.1(9)
C6 Rh1 C3 C2 -73.0(10)
C4 Rh1 C3 C2 -127.2(13)
C5 Rh1 C3 C2 -103.1(11)
P1 Rh1 C3 C4 -76.7(8)
P2 Rh1 C3 C4 162.6(7)
C2 Rh1 C3 C4 127.2(13)
C1 Rh1 C3 C4 91.2(10)
C6 Rh1 C3 C4 54.3(9)
C5 Rh1 C3 C4 24.1(8)
C2 C3 C4 C5 -1.8(18)
Rh1 C3 C4 C5 -56.7(12)
C2 C3 C4 O2 -179.2(11)
Rh1 C3 C4 O2 125.9(10)
C2 C3 C4 Rh1 54.9(9)
P1 Rh1 C4 C5 -111.4(12)
P2 Rh1 C4 C5 60(3)
C2 Rh1 C4 C5 105.0(13)
C1 Rh1 C4 C5 63.2(12)
C6 Rh1 C4 C5 27.2(11)
C3 Rh1 C4 C5 136.0(15)
P1 Rh1 C4 O2 13(2)
P2 Rh1 C4 O2 -175.5(19)
C2 Rh1 C4 O2 -130(2)
C1 Rh1 C4 O2 -172(3)
C6 Rh1 C4 O2 152(3)
C5 Rh1 C4 O2 125(3)
C3 Rh1 C4 O2 -99(2)
P1 Rh1 C4 C3 112.5(8)
P2 Rh1 C4 C3 -76(3)
C2 Rh1 C4 C3 -31.1(8)
C1 Rh1 C4 C3 -72.8(10)
C6 Rh1 C4 C3 -108.9(10)
C5 Rh1 C4 C3 -136.0(15)
O2 C4 C5 C6 173.7(14)
C3 C4 C5 C6 -3(2)
Rh1 C4 C5 C6 -59.0(14)
O2 C4 C5 Rh1 -127.3(13)
C3 C4 C5 Rh1 55.8(12)
P1 Rh1 C5 C6 -153.1(11)
P2 Rh1 C5 C6 -33.5(16)
C2 Rh1 C5 C6 67.9(13)
C1 Rh1 C5 C6 28.8(12)
C4 Rh1 C5 C6 130.6(19)
C3 Rh1 C5 C6 103.4(13)
P1 Rh1 C5 C4 76.3(12)
P2 Rh1 C5 C4 -164.1(8)
C2 Rh1 C5 C4 -62.8(12)
C1 Rh1 C5 C4 -101.9(13)
C6 Rh1 C5 C4 -130.6(19)
C3 Rh1 C5 C4 -27.2(10)
C4 C5 C6 C1 3(2)
Rh1 C5 C6 C1 -55.5(14)
C4 C5 C6 Rh1 58.8(13)
O1 C1 C6 C5 -176.4(15)
C2 C1 C6 C5 1(2)
Rh1 C1 C6 C5 58.0(15)
O1 C1 C6 Rh1 125.6(12)
C2 C1 C6 Rh1 -56.8(10)
P1 Rh1 C6 C5 36.5(14)
P2 Rh1 C6 C5 157.9(11)
C2 Rh1 C6 C5 -101.1(13)
C1 Rh1 C6 C5 -134.0(18)
C4 Rh1 C6 C5 -28.8(12)
C3 Rh1 C6 C5 -63.9(12)
P1 Rh1 C6 C1 170.5(9)
P2 Rh1 C6 C1 -68.1(11)
C2 Rh1 C6 C1 32.9(10)
C4 Rh1 C6 C1 105.2(12)
C5 Rh1 C6 C1 134.0(18)
C3 Rh1 C6 C1 70.1(11)
P2 O5 C7 C8 -39.5(14)
P2 O5 C7 C12 143.8(8)
O5 C7 C8 C9 -179.3(11)
C12 C7 C8 C9 -2.8(18)
C7 C8 C9 C10 2(2)
C8 C9 C10 C11 1(2)
C9 C10 C11 C12 -3(2)
C10 C11 C12 C7 1.6(18)
O5 C7 C12 C11 177.8(10)
C8 C7 C12 C11 1.1(17)
P2 O3 C13 C14 -36.3(16)
P2 O3 C13 C18 148.9(10)
C18 C13 C14 C15 -4(2)
O3 C13 C14 C15 -178.9(11)
C13 C14 C15 C16 3(2)
C14 C15 C16 C17 -1(3)
C15 C16 C17 C18 -1(3)
C16 C17 C18 C13 0(3)
C14 C13 C18 C17 2(3)
O3 C13 C18 C17 177.4(17)
P2 O4 C19 C24 44.9(13)
P2 O4 C19 C20 -137.4(8)
C24 C19 C20 C21 0.8(18)
O4 C19 C20 C21 -176.8(10)
C19 C20 C21 C22 -3.9(19)
C20 C21 C22 C23 8(2)
C21 C22 C23 C24 -8(2)
C20 C19 C24 C23 -1.3(18)
O4 C19 C24 C23 176.2(10)
C22 C23 C24 C19 5(2)
P1 O6 C25 C30 44.0(16)
P1 O6 C25 C26 -139.1(9)
C30 C25 C26 C27 -3(2)
O6 C25 C26 C27 -179.9(13)
C25 C26 C27 C28 2(3)
C26 C27 C28 C29 -4(4)
C27 C28 C29 C30 6(4)
C26 C25 C30 C29 5(2)
O6 C25 C30 C29 -178.6(14)
C28 C29 C30 C25 -6(3)
P1 O7 C31 C36 44.8(13)
P1 O7 C31 C32 -137.4(8)
C36 C31 C32 C33 0.6(16)
O7 C31 C32 C33 -177.1(9)
C31 C32 C33 C34 0.1(18)
C32 C33 C34 C35 -2(2)
C33 C34 C35 C36 2.7(19)
C32 C31 C36 C35 0.4(17)
O7 C31 C36 C35 177.9(9)
C34 C35 C36 C31 -2.0(17)
P1 O8 C37 C42 80.4(11)
P1 O8 C37 C38 -101.0(11)
C42 C37 C38 C39 2(2)
O8 C37 C38 C39 -176.7(12)
C37 C38 C39 C40 -3(3)
C38 C39 C40 C41 4(3)
C39 C40 C41 C42 -4(3)
C38 C37 C42 C41 -2.2(17)
O8 C37 C42 C41 176.4(10)
C40 C41 C42 C37 3(2)
